data_4342472
loop_
_publ_author_name
'Carpenter, Alex E.'
'Mokhtarzadeh, Charles C.'
'Ripatti, Donald S.'
'Havrylyuk, Irena'
'Kamezawa, Ryo'
'Moore, Curtis E.'
'Rheingold, Arnold L.'
'Figueroa, Joshua S.'

_publ_section_title
;
 Comparative measure of the electronic influence of highly substituted
 aryl isocyanides.
;
_journal_issue 6
_journal_name_full 'Inorganic chemistry'
_journal_page_first 2936
_journal_page_last 2944
_journal_paper_doi 10.1021/ic5030845
_journal_volume 54
_journal_year 2015
_chemical_formula_moiety 'C26 H27 N'
_chemical_formula_sum 'C26 H27 N'
_chemical_formula_weight 353.48
_chemical_melting_point ?
_chemical_name_common CN(p-MeArMes2)
_space_group_crystal_system monoclinic
_space_group_IT_number 15
_space_group_name_Hall '-C 2yc'
_space_group_name_H-M_alt 'C 1 2/c 1'
_symmetry_space_group_name_Hall '-C 2yc'
_symmetry_space_group_name_H-M 'C 1 2/c 1'
_atom_sites_solution_hydrogens mixed
_audit_creation_date 2014-11-21
_audit_creation_method
; 
Olex2 1.2-beta 
(compiled 2014.11.21 svn.r3092 for OlexSys, GUI svn.r4949) 
;
_cell_angle_alpha 90
_cell_angle_beta 105.8060(10)
_cell_angle_gamma 90
_cell_formula_units_Z 4
_cell_length_a 15.2227(8)
_cell_length_b 10.1040(6)
_cell_length_c 14.3484(8)
_cell_measurement_reflns_used 7776
_cell_measurement_temperature 100
_cell_measurement_theta_max 28.05
_cell_measurement_theta_min 2.45
_cell_volume 2123.5(2)
_computing_cell_refinement 'SAINT v8.34A (Bruker, 2013)'
_computing_data_collection 'APEX2 v2013.6-2 (Bruker, 2013)'
_computing_data_reduction 'SAINT v8.34A (Bruker, 2013)'
_computing_molecular_graphics 'Olex2 (Dolomanov et al., 2009)'
_computing_publication_material 'Olex2 (Dolomanov et al., 2009)'
_computing_structure_refinement 'XL (Sheldrick, 2008)'
_computing_structure_solution 'ShelXT (Sheldrick, 2008)'
_diffrn_ambient_temperature 100
_diffrn_detector 'Bruker APEX CCD'
_diffrn_detector_area_resol_mean 8.0
_diffrn_detector_type 'CCD Area Detector'
_diffrn_measured_fraction_theta_full 0.999
_diffrn_measured_fraction_theta_max 0.940
_diffrn_measurement_device 'Fixed Chi Three-Circle Diffractometer'
_diffrn_measurement_device_type 'Bruker APEX-II CCD'
_diffrn_measurement_method '\f and \w scans'
_diffrn_radiation_monochromator graphite
_diffrn_radiation_probe x-ray
_diffrn_radiation_type MoK\a
_diffrn_radiation_wavelength 0.71073
_diffrn_reflns_av_R_equivalents 0.0309
_diffrn_reflns_av_unetI/netI 0.0186
_diffrn_reflns_Laue_measured_fraction_full 0.999
_diffrn_reflns_Laue_measured_fraction_max 0.940
_diffrn_reflns_limit_h_max 20
_diffrn_reflns_limit_h_min -19
_diffrn_reflns_limit_k_max 12
_diffrn_reflns_limit_k_min -13
_diffrn_reflns_limit_l_max 18
_diffrn_reflns_limit_l_min -19
_diffrn_reflns_number 15427
_diffrn_reflns_point_group_measured_fraction_full 0.999
_diffrn_reflns_point_group_measured_fraction_max 0.940
_diffrn_reflns_theta_full 25.000
_diffrn_reflns_theta_max 28.323
_diffrn_reflns_theta_min 2.449
_diffrn_source 'Micro Focus Rotating Anode'
_diffrn_source_type 'Bruker FR-591'
_diffrn_standards_number 0
_exptl_absorpt_coefficient_mu 0.063
_exptl_absorpt_correction_T_max 0.7457
_exptl_absorpt_correction_T_min 0.6955
_exptl_absorpt_correction_type multi-scan
_exptl_absorpt_process_details
; 
SADABS-2008/1 (Bruker,2008) was used for absorption correction. 
wR2(int) was 0.0625 before and 0.0460 after correction. 
The Ratio of minimum to maximum transmission is 0.9327. 
The \l/2 correction factor is 0.0015. 
;
_exptl_crystal_colour 'clear colourless'
_exptl_crystal_colour_lustre clear
_exptl_crystal_colour_primary colourless
_exptl_crystal_density_diffrn 1.106
_exptl_crystal_density_meas ?
_exptl_crystal_density_method 'not measured'
_exptl_crystal_description plate
_exptl_crystal_F_000 760
_exptl_crystal_size_max 0.2
_exptl_crystal_size_mid 0.2
_exptl_crystal_size_min 0.1
_refine_diff_density_max 0.290
_refine_diff_density_min -0.170
_refine_diff_density_rms 0.041
_refine_ls_extinction_method none
_refine_ls_goodness_of_fit_ref 1.051
_refine_ls_hydrogen_treatment mixed
_refine_ls_matrix_type full
_refine_ls_number_parameters 163
_refine_ls_number_reflns 2490
_refine_ls_number_restraints 0
_refine_ls_restrained_S_all 1.051
_refine_ls_R_factor_all 0.0487
_refine_ls_R_factor_gt 0.0434
_refine_ls_shift/su_max 0.000
_refine_ls_shift/su_mean 0.000
_refine_ls_structure_factor_coef Fsqd
_refine_ls_weighting_details 'w=1/[\s^2^(Fo^2^)+(0.0532P)^2^+1.4759P] where P=(Fo^2^+2Fc^2^)/3'
_refine_ls_weighting_scheme calc
_refine_ls_wR_factor_gt 0.1109
_refine_ls_wR_factor_ref 0.1167
_reflns_Friedel_coverage 0.000
_reflns_number_gt 2226
_reflns_number_total 2490
_reflns_threshold_expression 'I > 2\s(I)'
_cod_data_source_file ic5030845_si_002.cif
_cod_data_source_block jfig464_0m
_cod_depositor_comments
;
The following automatic conversions were performed:

'_chemical_melting_point' value 'not measured' was changed to '?' -
the value is undefined or not given.

'_diffrn_radiation_probe' value 'X-ray' changed to 'x-ray' according
to
/usr/data/users/saulius/crontab/automatic-downloads/rss-feeds/ACS/lib/dictionaries/cif_core.dic
dictionary named 'cif_core.dic' version 2.4.2 from 2011-04-26.

'_exptl_crystal_density_meas' value 'not measured' was changed to '?'
- the value is perceived as not measured.

Automatic conversion script
Id: cif_fix_values 3008 2015-01-20 13:52:24Z robertas 

 Adding full bibliography for 4342470--4342481.cif.
;
_cod_database_code 4342472
_shelxl_version_number 2014/6
_shelx_space_group_comment
; 
The symmetry employed for this shelxl refinement is uniquely defined 
by the following loop, which should always be used as a source of 
symmetry information in preference to the above space-group names. 
They are only intended as comments. 
;
_olex2_refinement_description
; 
1. Fixed Uiso 
 At 1.5 times of: 
  All C(H,H,H) groups 
2. Others 
 Fixed Sof: H6A(0.5) H6B(0.5) H6C(0.5) 
3.a Idealised Me refined as rotating group: 
 C6(H6A,H6B,H6C), C12(H12A,H12B,H12C) 
;
_olex2_submission_special_instructions 'No special instructions were received'

loop_
_space_group_symop_operation_xyz
'x, y, z'
'-x, y, -z+1/2'
'x+1/2, y+1/2, z'
'-x+1/2, y+1/2, -z+1/2'
'-x, -y, -z'
'x, -y, z-1/2'
'-x+1/2, -y+1/2, -z'
'x+1/2, -y+1/2, z-1/2'

loop_
_atom_site_label
_atom_site_type_symbol
_atom_site_fract_x
_atom_site_fract_y
_atom_site_fract_z
_atom_site_U_iso_or_equiv
_atom_site_adp_type
_atom_site_occupancy
_atom_site_site_symmetry_order
_atom_site_calc_flag
_atom_site_refinement_flags_posn
_atom_site_refinement_flags_adp
_atom_site_refinement_flags_occupancy
_atom_site_disorder_assembly
_atom_site_disorder_group
N1 N 0.5000 0.11899(12) 0.7500 0.0236(3) Uani 1 2 d S T P . .
C1 C 0.5000 0.00477(17) 0.7500 0.0427(5) Uani 1 2 d S T P . .
C2 C 0.5000 0.25766(13) 0.7500 0.0198(3) Uani 1 2 d S T P . .
C3 C 0.54948(7) 0.32374(10) 0.69525(7) 0.0198(2) Uani 1 1 d . . . . .
C4 C 0.54824(7) 0.46163(10) 0.69637(7) 0.0223(2) Uani 1 1 d . . . . .
H4 H 0.5829(9) 0.5093(13) 0.6575(9) 0.026(3) Uiso 1 1 d . . . . .
C5 C 0.5000 0.53207(14) 0.7500 0.0224(3) Uani 1 2 d S T P . .
C6 C 0.5000 0.68075(15) 0.7500 0.0297(4) Uani 1 2 d S T P . .
H6A H 0.5630 0.7131 0.7706 0.045 Uiso 0.5 1 calc GR . . A -1
H6B H 0.4665 0.7131 0.7948 0.045 Uiso 0.5 1 calc GR . . A -1
H6C H 0.4705 0.7131 0.6846 0.045 Uiso 0.5 1 calc GR . . A -1
C7 C 0.60163(7) 0.24718(10) 0.63898(7) 0.0206(2) Uani 1 1 d . . . . .
C8 C 0.69422(7) 0.21917(11) 0.68068(8) 0.0259(2) Uani 1 1 d . . . . .
C9 C 0.74295(9) 0.26804(16) 0.78060(10) 0.0379(3) Uani 1 1 d . . . . .
H9A H 0.7560(14) 0.362(2) 0.7785(16) 0.076(6) Uiso 1 1 d . . . . .
H9B H 0.7064(13) 0.2562(19) 0.8280(14) 0.064(5) Uiso 1 1 d . . . . .
H9C H 0.8020(14) 0.2220(19) 0.8093(14) 0.066(5) Uiso 1 1 d . . . . .
C10 C 0.74093(8) 0.14475(12) 0.62774(9) 0.0300(3) Uani 1 1 d . . . . .
H10 H 0.8068(12) 0.1262(15) 0.6575(12) 0.045(4) Uiso 1 1 d . . . . .
C11 C 0.69860(8) 0.09856(11) 0.53534(9) 0.0289(3) Uani 1 1 d . . . . .
C12 C 0.75163(10) 0.01915(13) 0.47980(10) 0.0398(3) Uani 1 1 d . . . . .
H12A H 0.7684 -0.0666 0.5116 0.060 Uiso 1 1 calc GR . . . .
H12B H 0.8071 0.0675 0.4784 0.060 Uiso 1 1 calc GR . . . .
H12C H 0.7138 0.0051 0.4134 0.060 Uiso 1 1 calc GR . . . .
C13 C 0.60661(8) 0.12704(11) 0.49556(8) 0.0281(3) Uani 1 1 d . . . . .
H13 H 0.5744(10) 0.0943(14) 0.4290(11) 0.036(4) Uiso 1 1 d . . . . .
C14 C 0.55709(7) 0.20017(11) 0.54638(8) 0.0237(2) Uani 1 1 d . . . . .
C15 C 0.45699(8) 0.22693(13) 0.50187(9) 0.0317(3) Uani 1 1 d . . . . .
H15A H 0.4457(11) 0.3217(18) 0.4909(12) 0.047(4) Uiso 1 1 d . . . . .
H15B H 0.4192(12) 0.1970(17) 0.5445(12) 0.052(5) Uiso 1 1 d . . . . .
H15C H 0.4354(11) 0.1809(17) 0.4396(13) 0.047(4) Uiso 1 1 d . . . . .

loop_
_atom_site_aniso_label
_atom_site_aniso_U_11
_atom_site_aniso_U_22
_atom_site_aniso_U_33
_atom_site_aniso_U_23
_atom_site_aniso_U_13
_atom_site_aniso_U_12
N1 0.0317(7) 0.0197(6) 0.0201(6) 0.000 0.0079(5) 0.000
C1 0.0724(14) 0.0231(8) 0.0294(8) 0.000 0.0082(9) 0.000
C2 0.0219(7) 0.0152(6) 0.0208(6) 0.000 0.0032(5) 0.000
C3 0.0186(5) 0.0197(5) 0.0200(5) 0.0000(4) 0.0036(4) 0.0011(4)
C4 0.0202(5) 0.0199(5) 0.0268(5) 0.0021(4) 0.0066(4) -0.0008(4)
C5 0.0204(7) 0.0178(7) 0.0281(7) 0.000 0.0050(6) 0.000
C6 0.0301(8) 0.0175(7) 0.0443(9) 0.000 0.0148(7) 0.000
C7 0.0220(5) 0.0187(5) 0.0219(5) 0.0017(4) 0.0074(4) 0.0010(4)
C8 0.0235(5) 0.0272(5) 0.0266(5) -0.0007(4) 0.0058(4) 0.0024(4)
C9 0.0271(6) 0.0484(8) 0.0329(6) -0.0092(5) -0.0008(5) 0.0067(5)
C10 0.0237(5) 0.0309(6) 0.0363(6) 0.0003(5) 0.0097(5) 0.0050(4)
C11 0.0338(6) 0.0243(5) 0.0335(6) 0.0005(4) 0.0175(5) 0.0031(4)
C12 0.0464(7) 0.0360(7) 0.0452(7) -0.0032(5) 0.0266(6) 0.0078(6)
C13 0.0353(6) 0.0272(5) 0.0228(5) -0.0010(4) 0.0098(5) 0.0014(4)
C14 0.0254(5) 0.0235(5) 0.0223(5) 0.0019(4) 0.0064(4) 0.0008(4)
C15 0.0276(6) 0.0389(7) 0.0253(6) -0.0017(5) 0.0015(5) 0.0038(5)

loop_
_atom_type_symbol
_atom_type_description
_atom_type_scat_dispersion_real
_atom_type_scat_dispersion_imag
_atom_type_scat_source
C C 0.0033 0.0016 'International Tables Vol C Tables 4.2.6.8 and 6.1.1.4'
H H 0.0000 0.0000 'International Tables Vol C Tables 4.2.6.8 and 6.1.1.4'
N N 0.0061 0.0033 'International Tables Vol C Tables 4.2.6.8 and 6.1.1.4'

loop_
_geom_angle_atom_site_label_1
_geom_angle_atom_site_label_2
_geom_angle_atom_site_label_3
_geom_angle
_geom_angle_site_symmetry_1
C1 N1 C2 180.0 .
C3 C2 N1 118.55(6) 2_656
C3 C2 N1 118.55(6) .
C3 C2 C3 122.91(13) 2_656
C2 C3 C7 120.25(9) .
C4 C3 C2 117.40(9) .
C4 C3 C7 122.35(9) .
C3 C4 H4 118.0(8) .
C3 C4 C5 121.82(10) .
C5 C4 H4 120.2(8) .
C4 C5 C4 118.64(13) 2_656
C4 C5 C6 120.68(7) .
C4 C5 C6 120.68(7) 2_656
C5 C6 H6A 109.5 .
C5 C6 H6B 109.5 .
C5 C6 H6C 109.5 .
H6A C6 H6B 109.5 .
H6A C6 H6C 109.5 .
H6B C6 H6C 109.5 .
C8 C7 C3 119.64(9) .
C14 C7 C3 119.84(9) .
C14 C7 C8 120.48(10) .
C7 C8 C9 121.14(10) .
C10 C8 C7 118.63(10) .
C10 C8 C9 120.23(10) .
C8 C9 H9A 110.0(13) .
C8 C9 H9B 112.8(11) .
C8 C9 H9C 113.3(11) .
H9A C9 H9B 107.2(17) .
H9A C9 H9C 107.4(17) .
H9B C9 H9C 105.8(16) .
C8 C10 H10 118.2(9) .
C11 C10 C8 121.95(11) .
C11 C10 H10 119.9(9) .
C10 C11 C12 120.47(11) .
C10 C11 C13 118.43(10) .
C13 C11 C12 121.10(11) .
C11 C12 H12A 109.5 .
C11 C12 H12B 109.5 .
C11 C12 H12C 109.5 .
H12A C12 H12B 109.5 .
H12A C12 H12C 109.5 .
H12B C12 H12C 109.5 .
C11 C13 H13 119.9(9) .
C11 C13 C14 121.48(10) .
C14 C13 H13 118.6(9) .
C7 C14 C15 120.89(10) .
C13 C14 C7 119.01(10) .
C13 C14 C15 120.10(10) .
C14 C15 H15A 110.9(10) .
C14 C15 H15B 111.9(10) .
C14 C15 H15C 110.5(10) .
H15A C15 H15B 106.9(14) .
H15A C15 H15C 108.5(14) .
H15B C15 H15C 108.0(14) .

loop_
_geom_bond_atom_site_label_1
_geom_bond_atom_site_label_2
_geom_bond_distance
_geom_bond_site_symmetry_2
N1 C1 1.154(2) .
N1 C2 1.4011(18) .
C2 C3 1.3973(12) .
C2 C3 1.3972(12) 2_656
C3 C4 1.3935(14) .
C3 C7 1.4933(13) .
C4 H4 0.990(13) .
C4 C5 1.3949(13) .
C5 C4 1.3949(13) 2_656
C5 C6 1.502(2) .
C6 H6A 0.9800 .
C6 H6B 0.9800 .
C6 H6C 0.9800 .
C7 C8 1.4019(15) .
C7 C14 1.4000(14) .
C8 C9 1.5067(16) .
C8 C10 1.3936(15) .
C9 H9A 0.97(2) .
C9 H9B 0.996(19) .
C9 H9C 1.00(2) .
C10 H10 0.995(17) .
C10 C11 1.3876(17) .
C11 C12 1.5103(15) .
C11 C13 1.3908(17) .
C12 H12A 0.9800 .
C12 H12B 0.9800 .
C12 H12C 0.9800 .
C13 H13 1.004(15) .
C13 C14 1.3946(15) .
C14 C15 1.5076(16) .
C15 H15A 0.978(18) .
C15 H15B 0.994(17) .
C15 H15C 0.981(18) .

loop_
_geom_torsion_atom_site_label_1
_geom_torsion_atom_site_label_2
_geom_torsion_atom_site_label_3
_geom_torsion_atom_site_label_4
_geom_torsion
_geom_torsion_site_symmetry_1
_geom_torsion_site_symmetry_4
N1 C2 C3 C4 179.90(6) . .
N1 C2 C3 C7 -0.54(10) . .
C2 C3 C4 C5 0.21(13) . .
C2 C3 C7 C8 -93.64(11) . .
C2 C3 C7 C14 84.25(11) . .
C3 C2 C3 C4 -0.10(6) 2_656 .
C3 C2 C3 C7 179.46(9) 2_656 .
C3 C4 C5 C4 -0.11(7) . 2_656
C3 C4 C5 C6 179.89(7) . .
C3 C7 C8 C9 -1.60(17) . .
C3 C7 C8 C10 178.41(10) . .
C3 C7 C14 C13 -178.98(9) . .
C3 C7 C14 C15 0.64(16) . .
C4 C3 C7 C8 85.90(13) . .
C4 C3 C7 C14 -96.21(12) . .
C7 C3 C4 C5 -179.35(8) . .
C7 C8 C10 C11 0.33(18) . .
C8 C7 C14 C13 -1.11(16) . .
C8 C7 C14 C15 178.51(10) . .
C8 C10 C11 C12 179.48(11) . .
C8 C10 C11 C13 -0.59(18) . .
C9 C8 C10 C11 -179.66(12) . .
C10 C11 C13 C14 0.00(17) . .
C11 C13 C14 C7 0.85(17) . .
C11 C13 C14 C15 -178.78(11) . .
C12 C11 C13 C14 179.93(11) . .
C14 C7 C8 C9 -179.47(11) . .
C14 C7 C8 C10 0.54(16) . .
